data_4111500
loop_
_publ_author_name
'Manuel Alcarazo'
'Stephen J. Roseblade'
'Andrew R. Cowley'
'Rosario Fern\'andez'
'John M. Brown'
'Jos\'e M. Lassaletta'

_publ_section_title
;
 Imidazo[1,5-a]pyridine: A Versatile Architecture for Stable
 N-Heterocyclic Carbenes
;
_journal_name_full 'Journal of the American Chemical Society'
_journal_page_first 3290
_journal_page_last 3291
_journal_paper_doi 10.1021/ja0423769
_journal_volume 127
_journal_year 2005
_chemical_compound_source
;
synthesis as described
;
_chemical_formula_moiety ' C44 H40 N4 Rh, C H2 Cl2, P F6 '
_chemical_formula_sum 'C45 H42 Cl2 F6 N4 P Rh'
_chemical_formula_weight 957.61
_chemical_name_systematic
; 
? 
;
_space_group_IT_number 14
_symmetry_cell_setting monoclinic
_symmetry_space_group_name_Hall '-P 2yn'
_symmetry_space_group_name_H-M 'P 1 21/n 1'
_atom_sites_solution_hydrogens geom
_atom_sites_solution_primary direct
_cell_angle_alpha 90
_cell_angle_beta 112.9926(4)
_cell_angle_gamma 90
_cell_formula_units_Z 4
_cell_length_a 11.2109(2)
_cell_length_b 29.7099(3)
_cell_length_c 13.0667(2)
_cell_measurement_reflns_used 49493
_cell_measurement_temperature 150
_cell_measurement_theta_max 28
_cell_measurement_theta_min 5
_cell_volume 4006.43(10)
_computing_cell_refinement
; 
KappaCCD software 'DENZO' (Otwinowski & Minor, 1996) 
;
_computing_data_collection
; 
KappaCCD software 'Collect' (Nonius, 2000) 
;
_computing_data_reduction
; 
KappaCCD software 'DENZO' (Otwinowski & Minor, 1996) 
;
_computing_publication_material
; 
CRYSTALS (Watkin et al, 2001) 
;
_computing_structure_refinement
; 
CRYSTALS (Watkin et al, 2001) 
;
_computing_structure_solution 'SIR92 (Giacovazzo et al, 1992)'
_diffrn_ambient_temperature 150
_diffrn_measured_fraction_theta_full 0.995
_diffrn_measured_fraction_theta_max 0.995
_diffrn_measurement_device_type
; 
Nonius KappaCCD 
;
_diffrn_measurement_method \w
_diffrn_radiation_monochromator graphite
_diffrn_radiation_type 'Mo K\a'
_diffrn_radiation_wavelength 0.71073
_diffrn_reflns_av_R_equivalents 0.038
_diffrn_reflns_limit_h_max 14
_diffrn_reflns_limit_h_min -14
_diffrn_reflns_limit_k_max 38
_diffrn_reflns_limit_k_min -38
_diffrn_reflns_limit_l_max 16
_diffrn_reflns_limit_l_min -16
_diffrn_reflns_number 49493
_diffrn_reflns_theta_full 27.482
_diffrn_reflns_theta_max 27.482
_diffrn_reflns_theta_min 5.114
_diffrn_standards_decay_% 0.00
_diffrn_standards_interval_count 0
_diffrn_standards_interval_time 0
_diffrn_standards_number 0
_exptl_absorpt_coefficient_mu 0.668
_exptl_absorpt_correction_T_max 0.95
_exptl_absorpt_correction_T_min 0.82
_exptl_absorpt_correction_type multi-scan
_exptl_absorpt_process_details
; 
 Denzo/Scalepack (Otwinowski & Minor, 1996) 
;
_exptl_crystal_colour ' yellow '
_exptl_crystal_density_diffrn 1.588
_exptl_crystal_description ' prism '
_exptl_crystal_F_000 1952.
_exptl_crystal_size_max 0.30
_exptl_crystal_size_mid 0.10
_exptl_crystal_size_min 0.08
_refine_diff_density_max 0.96
_refine_diff_density_min -0.85
_refine_ls_extinction_method none
_refine_ls_goodness_of_fit_ref 1.1065
_refine_ls_hydrogen_treatment mixed
_refine_ls_matrix_type full
_refine_ls_number_parameters 575
_refine_ls_number_reflns 6708
_refine_ls_number_restraints 16
_refine_ls_R_factor_all 0.0511
_refine_ls_R_factor_gt 0.0327
_refine_ls_shift/su_max 0.021585
_refine_ls_structure_factor_coef F
_refine_ls_weighting_details
;
 Method, part 1, Chebychev polynomial, (Watkin, 1994, Prince, 1982) 
 [weight] = 1.0/[A~0~*T~0~(x)+A~1~*T~1~(x) ... +A~n-1~]*T~n-1~(x)] 
 where A~i~ are the Chebychev coefficients listed below and x= Fcalc/Fmax 
 Method = Robust Weighting (Prince, 1982) 
 W = [weight] * [1-(deltaF/6*sigmaF)^2^]^2^ 
 A~i~ are: 
 0.531 0.208 0.225 
;
_refine_ls_weighting_scheme calc
_refine_ls_wR_factor_all 0.0536
_refine_ls_wR_factor_gt 0.0370
_refine_ls_wR_factor_ref 0.0370
_reflns_limit_h_max 13
_reflns_limit_h_min -14
_reflns_limit_k_max 38
_reflns_limit_k_min 0
_reflns_limit_l_max 16
_reflns_limit_l_min 0
_reflns_number_gt 6708
_reflns_number_total 9120
_reflns_threshold_expression I>3.00u(I)
_cod_data_source_file ja0423769si20041219_021735.cif
_cod_data_source_block 7d
_cod_original_sg_symbol_H-M 'P 1 21/n 1 '
_cod_original_formula_sum ' C45 H42 Cl2 F6 N4 P Rh '
_cod_database_code 4111500

loop_
_symmetry_equiv_pos_as_xyz
x,y,z
-x,-y,-z
-x+1/2,y+1/2,-z+1/2
x+1/2,-y+1/2,z+1/2

loop_
_atom_site_label
_atom_site_type_symbol
_atom_site_fract_x
_atom_site_fract_y
_atom_site_fract_z
_atom_site_U_iso_or_equiv
_atom_site_occupancy
_atom_site_adp_type
_atom_site_refinement_flags_posn
_atom_site_refinement_flags_adp
_atom_site_refinement_flags_occupancy
_atom_site_disorder_assembly
_atom_site_disorder_group
Rh1 Rh 0.373566(17) 0.649068(6) 0.107547(15) 0.0162 1.0000 Uani . . . . .
C1 C 0.2622(2) 0.65252(8) 0.20329(19) 0.0177 1.0000 Uani . . . . .
N1 N 0.15129(19) 0.67748(7) 0.18478(16) 0.0180 1.0000 Uani . . . . .
C2 C 0.0659(2) 0.69951(8) 0.0864(2) 0.0182 1.0000 Uani . . . . .
C3 C 0.0797(2) 0.69536(8) -0.0143(2) 0.0203 1.0000 Uani . . . . .
C4 C -0.0073(3) 0.71629(9) -0.1087(2) 0.0239 1.0000 Uani . . . . .
C5 C -0.1084(3) 0.74221(9) -0.1032(2) 0.0258 1.0000 Uani . . . . .
C6 C -0.1227(2) 0.74638(9) -0.0036(2) 0.0246 1.0000 Uani . . . . .
C7 C -0.0370(2) 0.72492(8) 0.0928(2) 0.0213 1.0000 Uani . . . . .
C8 C -0.0587(2) 0.72703(9) 0.1949(2) 0.0255 1.0000 Uani . . . . .
C9 C 0.0141(2) 0.70294(9) 0.2839(2) 0.0261 1.0000 Uani . . . . .
C10 C 0.1191(2) 0.67684(9) 0.2794(2) 0.0215 1.0000 Uani . . . . .
C11 C 0.2086(2) 0.65045(9) 0.3551(2) 0.0241 1.0000 Uani . . . . .
N2 N 0.2928(2) 0.63652(7) 0.30787(17) 0.0208 1.0000 Uani . . . . .
C12 C 0.4021(3) 0.60640(9) 0.3696(2) 0.0251 1.0000 Uani . . . . .
C13 C 0.4871(3) 0.62554(9) 0.4818(2) 0.0250 1.0000 Uani . . . . .
C14 C 0.5959(3) 0.65113(10) 0.4943(2) 0.0310 1.0000 Uani . . . . .
C15 C 0.6730(3) 0.66921(10) 0.5973(3) 0.0373 1.0000 Uani . . . . .
C16 C 0.6401(3) 0.66276(11) 0.6876(3) 0.0401 1.0000 Uani . . . . .
C17 C 0.5318(3) 0.63744(12) 0.6763(2) 0.0402 1.0000 Uani . . . . .
C18 C 0.4563(3) 0.61817(11) 0.5742(2) 0.0328 1.0000 Uani . . . . .
C19 C 0.3532(2) 0.58000(8) 0.08150(19) 0.0181 1.0000 Uani . . . . .
N3 N 0.4420(2) 0.54597(6) 0.12572(17) 0.0191 1.0000 Uani . . . . .
C20 C 0.5730(2) 0.54831(9) 0.2044(2) 0.0217 1.0000 Uani . . . . .
C21 C 0.6295(2) 0.58869(9) 0.2536(2) 0.0240 1.0000 Uani . . . . .
C22 C 0.7574(3) 0.58947(10) 0.3298(2) 0.0295 1.0000 Uani . . . . .
C23 C 0.8299(3) 0.55002(11) 0.3571(2) 0.0336 1.0000 Uani . . . . .
C24 C 0.7746(3) 0.50994(10) 0.3093(2) 0.0330 1.0000 Uani . . . . .
C25 C 0.6454(3) 0.50810(9) 0.2326(2) 0.0259 1.0000 Uani . . . . .
C26 C 0.5866(3) 0.46546(9) 0.1852(3) 0.0311 1.0000 Uani . . . . .
C27 C 0.4632(3) 0.46366(9) 0.1126(3) 0.0304 1.0000 Uani . . . . .
C28 C 0.3886(3) 0.50408(8) 0.0803(2) 0.0249 1.0000 Uani . . . . .
C29 C 0.2662(3) 0.51242(8) 0.0077(2) 0.0242 1.0000 Uani . . . . .
N4 N 0.2479(2) 0.55828(7) 0.00871(17) 0.0205 1.0000 Uani . . . . .
C30 C 0.1253(2) 0.57933(9) -0.0609(2) 0.0241 1.0000 Uani . . . . .
C31 C 0.0305(2) 0.58349(8) -0.0049(2) 0.0225 1.0000 Uani . . . . .
C32 C 0.0603(2) 0.56987(9) 0.1041(2) 0.0259 1.0000 Uani . . . . .
C33 C -0.0282(3) 0.57649(9) 0.1539(2) 0.0279 1.0000 Uani . . . . .
C34 C -0.1460(3) 0.59735(9) 0.0947(3) 0.0303 1.0000 Uani . . . . .
C35 C -0.1760(3) 0.61082(9) -0.0142(3) 0.0299 1.0000 Uani . . . . .
C36 C -0.0892(3) 0.60375(9) -0.0641(2) 0.0275 1.0000 Uani . . . . .
C37 C 0.5208(3) 0.65069(9) 0.0324(2) 0.0227 1.0000 Uani . . . . .
C38 C 0.3990(3) 0.65815(9) -0.0481(2) 0.0224 1.0000 Uani . . . . .
C39 C 0.3481(3) 0.70383(9) -0.0961(2) 0.0278 1.0000 Uani . . . . .
C40 C 0.3692(3) 0.74112(9) -0.0087(2) 0.0274 1.0000 Uani . . . . .
C41 C 0.3723(3) 0.72367(8) 0.1016(2) 0.0217 1.0000 Uani . . . . .
C42 C 0.4821(2) 0.70894(8) 0.1886(2) 0.0215 1.0000 Uani . . . . .
C43 C 0.6160(3) 0.70825(9) 0.1875(2) 0.0267 1.0000 Uani . . . . .
C44 C 0.6205(3) 0.68768(9) 0.0809(2) 0.0280 1.0000 Uani . . . . .
P1 P 0.08139(7) 0.63527(2) 0.61590(6) 0.0254 1.0000 Uani . . . . .
F1 F 0.2024(3) 0.61895(10) 0.7170(3) 0.1065 1.0000 Uani . . . . .
F2 F -0.0403(3) 0.65190(9) 0.5152(3) 0.1234 1.0000 Uani . . . . .
F3 F -0.0024(3) 0.59603(9) 0.6345(3) 0.0840 1.0000 Uani . . . . .
F4 F 0.1635(3) 0.67472(8) 0.5945(2) 0.0777 1.0000 Uani . . . . .
F5 F 0.0471(3) 0.66837(10) 0.6943(3) 0.0877 1.0000 Uani . . . . .
F6 F 0.1170(3) 0.60245(8) 0.5369(2) 0.0748 1.0000 Uani . . . . .
C45 C 0.2574(11) 0.4675(3) 0.4080(8) 0.0484 0.560(3) Uani D U P 1 1
Cl1 Cl 0.2929(3) 0.47200(6) 0.28861(16) 0.0655 0.560(3) Uani D U P 1 1
Cl2 Cl 0.1827(2) 0.51837(6) 0.42357(17) 0.0626 0.560(3) Uani D U P 1 1
C46 C 0.261(3) 0.4598(9) 0.4131(15) 0.050(4) 0.220(5) Uiso D U P 1 2
Cl3 Cl 0.3938(5) 0.49014(18) 0.5109(5) 0.0365(15) 0.220(5) Uiso D U P 1 2
Cl4 Cl 0.2054(7) 0.4816(2) 0.2764(5) 0.065(2) 0.220(5) Uiso D U P 1 2
C47 C 0.2776(17) 0.4552(6) 0.3945(16) 0.051(3) 0.220(5) Uiso D U P 1 3
Cl5 Cl 0.4045(6) 0.4868(2) 0.4949(5) 0.0431(17) 0.220(5) Uiso D U P 1 3
Cl6 Cl 0.1546(6) 0.49027(19) 0.3034(5) 0.067(2) 0.220(5) Uiso D U P 1 3
H1 H 0.557(3) 0.6212(11) 0.041(3) 0.029(8) 1.0000 Uiso . . . . .
H2 H 0.354(3) 0.6340(11) -0.091(3) 0.029(8) 1.0000 Uiso . . . . .
H3 H 0.300(3) 0.7317(10) 0.123(2) 0.024(7) 1.0000 Uiso . . . . .
H4 H 0.480(3) 0.7081(10) 0.259(3) 0.026(8) 1.0000 Uiso . . . . .
H31 H 0.1526 0.6772 -0.0186 0.0255 1.0000 Uiso . . . . .
H41 H 0.0024 0.7128 -0.1812 0.0293 1.0000 Uiso . . . . .
H51 H -0.1702 0.7577 -0.1712 0.0303 1.0000 Uiso . . . . .
H61 H -0.1953 0.7650 0.0001 0.0303 1.0000 Uiso . . . . .
H81 H -0.1289 0.7468 0.1990 0.0316 1.0000 Uiso . . . . .
H91 H -0.0047 0.7032 0.3526 0.0331 1.0000 Uiso . . . . .
H111 H 0.2129 0.6425 0.4309 0.0299 1.0000 Uiso . . . . .
H121 H 0.4559 0.6019 0.3248 0.0298 1.0000 Uiso . . . . .
H122 H 0.3668 0.5768 0.3809 0.0298 1.0000 Uiso . . . . .
H141 H 0.6189 0.6566 0.4287 0.0374 1.0000 Uiso . . . . .
H151 H 0.7522 0.6869 0.6058 0.0422 1.0000 Uiso . . . . .
H161 H 0.6944 0.6764 0.7612 0.0424 1.0000 Uiso . . . . .
H171 H 0.5077 0.6330 0.7417 0.0465 1.0000 Uiso . . . . .
H181 H 0.3801 0.5990 0.5671 0.0388 1.0000 Uiso . . . . .
H211 H 0.5780 0.6172 0.2341 0.0286 1.0000 Uiso . . . . .
H221 H 0.7974 0.6185 0.3653 0.0352 1.0000 Uiso . . . . .
H231 H 0.9221 0.5508 0.4115 0.0386 1.0000 Uiso . . . . .
H241 H 0.8272 0.4817 0.3293 0.0396 1.0000 Uiso . . . . .
H261 H 0.6388 0.4372 0.2070 0.0384 1.0000 Uiso . . . . .
H271 H 0.4232 0.4341 0.0809 0.0379 1.0000 Uiso . . . . .
H291 H 0.2014 0.4897 -0.0379 0.0297 1.0000 Uiso . . . . .
H301 H 0.1439 0.6102 -0.0816 0.0282 1.0000 Uiso . . . . .
H302 H 0.0842 0.5608 -0.1297 0.0282 1.0000 Uiso . . . . .
H321 H 0.1457 0.5553 0.1472 0.0301 1.0000 Uiso . . . . .
H331 H -0.0068 0.5662 0.2319 0.0343 1.0000 Uiso . . . . .
H341 H -0.2090 0.6026 0.1304 0.0383 1.0000 Uiso . . . . .
H351 H -0.2609 0.6258 -0.0568 0.0353 1.0000 Uiso . . . . .
H361 H -0.1123 0.6132 -0.1431 0.0314 1.0000 Uiso . . . . .
H391 H 0.3928 0.7131 -0.1457 0.0345 1.0000 Uiso . . . . .
H392 H 0.2530 0.7011 -0.1410 0.0345 1.0000 Uiso . . . . .
H401 H 0.4535 0.7564 0.0049 0.0341 1.0000 Uiso . . . . .
H402 H 0.2970 0.7634 -0.0389 0.0341 1.0000 Uiso . . . . .
H431 H 0.6487 0.7399 0.1946 0.0327 1.0000 Uiso . . . . .
H432 H 0.6738 0.6902 0.2525 0.0327 1.0000 Uiso . . . . .
H441 H 0.6037 0.7120 0.0242 0.0361 1.0000 Uiso . . . . .
H442 H 0.7087 0.6748 0.0988 0.0361 1.0000 Uiso . . . . .
H451 H 0.3392 0.4625 0.4748 0.0608 0.560 Uiso . . . 1 1
H452 H 0.1971 0.4416 0.3995 0.0608 0.560 Uiso . . . 1 1
H461 H 0.1876 0.4607 0.4385 0.0598 0.220 Uiso . . . 1 2
H462 H 0.2887 0.4279 0.4115 0.0598 0.220 Uiso . . . 1 2
H471 H 0.2387 0.4349 0.4341 0.0615 0.220 Uiso . . . 1 3
H472 H 0.3147 0.4368 0.3500 0.0615 0.220 Uiso . . . 1 3

loop_
_atom_site_aniso_label
_atom_site_aniso_U_11
_atom_site_aniso_U_22
_atom_site_aniso_U_33
_atom_site_aniso_U_23
_atom_site_aniso_U_13
_atom_site_aniso_U_12
Rh1 0.01805(9) 0.01420(9) 0.01865(9) -0.00139(7) 0.00951(7) -0.00061(7)
C1 0.0182(10) 0.0158(10) 0.0208(11) -0.0008(9) 0.0096(9) -0.0013(9)
N1 0.0180(10) 0.0205(10) 0.0174(9) -0.0026(8) 0.0090(8) -0.0021(7)
C2 0.0179(11) 0.0161(11) 0.0213(11) -0.0029(9) 0.0085(9) -0.0035(9)
C3 0.0215(12) 0.0193(11) 0.0229(12) -0.0006(9) 0.0116(10) -0.0002(9)
C4 0.0268(13) 0.0244(12) 0.0220(12) 0.0025(10) 0.0113(10) 0.0014(10)
C5 0.0231(13) 0.0253(13) 0.0274(13) 0.0055(10) 0.0082(11) 0.0020(10)
C6 0.0197(12) 0.0239(12) 0.0322(14) 0.0018(10) 0.0121(11) 0.0028(10)
C7 0.0181(11) 0.0218(12) 0.0243(12) -0.0035(9) 0.0087(10) -0.0026(9)
C8 0.0195(12) 0.0316(14) 0.0279(13) -0.0073(11) 0.0120(11) 0.0005(10)
C9 0.0213(12) 0.0369(15) 0.0246(13) -0.0067(11) 0.0140(11) -0.0025(11)
C10 0.0217(12) 0.0276(13) 0.0188(11) -0.0044(10) 0.0118(10) -0.0042(10)
C11 0.0235(12) 0.0315(13) 0.0199(11) -0.0006(10) 0.0111(10) -0.0029(11)
N2 0.0202(10) 0.0246(10) 0.0185(10) 0.0015(8) 0.0085(8) -0.0003(8)
C12 0.0271(13) 0.0250(13) 0.0226(12) 0.0035(10) 0.0091(11) 0.0040(10)
C13 0.0254(13) 0.0238(13) 0.0243(13) 0.0059(10) 0.0082(11) 0.0043(10)
C14 0.0309(14) 0.0267(13) 0.0357(14) 0.0057(12) 0.0135(12) 0.0021(11)
C15 0.0316(15) 0.0286(15) 0.0452(18) 0.0054(13) 0.0079(13) -0.0041(12)
C16 0.0380(17) 0.0369(16) 0.0310(15) 0.0017(12) -0.0021(13) 0.0002(13)
C17 0.0412(17) 0.0502(19) 0.0248(14) 0.0038(13) 0.0082(13) -0.0021(14)
C18 0.0290(14) 0.0405(16) 0.0277(14) 0.0071(12) 0.0096(12) -0.0025(12)
C19 0.0206(12) 0.0165(11) 0.0192(11) -0.0017(8) 0.0099(10) -0.0018(8)
N3 0.0208(10) 0.0158(9) 0.0215(10) -0.0015(8) 0.0093(8) 0.0001(8)
C20 0.0206(12) 0.0243(12) 0.0224(12) 0.0004(9) 0.0108(10) 0.0013(9)
C21 0.0216(12) 0.0253(13) 0.0246(13) -0.0023(10) 0.0085(10) 0.0000(10)
C22 0.0255(14) 0.0332(14) 0.0292(14) -0.0048(11) 0.0102(11) -0.0028(11)
C23 0.0236(13) 0.0440(17) 0.0289(14) 0.0011(12) 0.0056(11) 0.0049(12)
C24 0.0300(14) 0.0360(15) 0.0332(15) 0.0046(12) 0.0124(12) 0.0117(12)
C25 0.0257(13) 0.0262(13) 0.0291(13) 0.0025(10) 0.0142(11) 0.0043(10)
C26 0.0371(15) 0.0185(12) 0.0405(16) 0.0014(11) 0.0180(13) 0.0072(11)
C27 0.0341(15) 0.0176(12) 0.0430(16) -0.0041(11) 0.0189(13) -0.0012(11)
C28 0.0290(14) 0.0175(12) 0.0318(14) -0.0044(10) 0.0158(11) -0.0024(10)
C29 0.0245(13) 0.0199(12) 0.0297(13) -0.0052(10) 0.0122(11) -0.0038(10)
N4 0.0198(10) 0.0188(10) 0.0239(10) -0.0048(8) 0.0097(8) -0.0014(8)
C30 0.0206(12) 0.0268(13) 0.0232(12) -0.0021(10) 0.0067(10) -0.0008(10)
C31 0.0204(12) 0.0192(11) 0.0265(13) -0.0045(9) 0.0077(10) -0.0035(9)
C32 0.0193(12) 0.0273(13) 0.0285(13) -0.0022(10) 0.0065(10) -0.0023(10)
C33 0.0269(13) 0.0307(14) 0.0281(13) -0.0008(11) 0.0130(11) -0.0039(11)
C34 0.0244(14) 0.0272(13) 0.0442(17) -0.0042(12) 0.0186(13) -0.0040(10)
C35 0.0198(13) 0.0257(13) 0.0429(16) 0.0006(11) 0.0109(12) 0.0006(10)
C36 0.0222(13) 0.0277(13) 0.0285(13) 0.0004(11) 0.0055(11) -0.0011(10)
C37 0.0284(12) 0.0188(11) 0.0287(12) -0.0040(10) 0.0196(11) -0.0015(10)
C38 0.0269(13) 0.0258(13) 0.0195(11) -0.0028(9) 0.0145(10) -0.0042(10)
C39 0.0348(15) 0.0272(13) 0.0242(13) 0.0048(10) 0.0147(11) -0.0007(11)
C40 0.0348(14) 0.0183(12) 0.0321(14) 0.0054(10) 0.0164(12) 0.0010(10)
C41 0.0249(12) 0.0135(10) 0.0300(13) -0.0028(10) 0.0143(10) -0.0019(9)
C42 0.0253(13) 0.0154(11) 0.0269(13) -0.0070(9) 0.0135(10) -0.0049(9)
C43 0.0233(13) 0.0219(12) 0.0365(15) -0.0073(11) 0.0133(11) -0.0055(10)
C44 0.0224(13) 0.0268(13) 0.0410(16) -0.0068(11) 0.0192(12) -0.0042(10)
P1 0.0283(3) 0.0254(3) 0.0223(3) -0.0022(2) 0.0097(3) 0.0018(3)
F1 0.093(2) 0.0701(18) 0.086(2) 0.0037(15) -0.0425(17) 0.0276(16)
F2 0.108(2) 0.0565(16) 0.106(2) -0.0091(15) -0.067(2) 0.0162(16)
F3 0.110(2) 0.0728(17) 0.102(2) -0.0196(15) 0.0771(19) -0.0473(16)
F4 0.113(2) 0.0500(13) 0.0937(19) -0.0182(13) 0.0654(18) -0.0387(14)
F5 0.0843(18) 0.096(2) 0.109(2) -0.0659(18) 0.0667(18) -0.0199(16)
F6 0.110(2) 0.0564(14) 0.0952(19) -0.0382(13) 0.0807(18) -0.0277(14)
C45 0.052(4) 0.043(4) 0.057(4) 0.015(3) 0.029(3) 0.000(3)
Cl1 0.1024(18) 0.0534(10) 0.0586(11) -0.0074(8) 0.0506(11) 0.0049(10)
Cl2 0.0717(12) 0.0607(11) 0.0739(12) 0.0239(9) 0.0484(10) 0.0241(9)

loop_
_atom_type_symbol
_atom_type_scat_dispersion_real
_atom_type_scat_dispersion_imag
_atom_type_scat_Cromer_Mann_a1
_atom_type_scat_Cromer_Mann_b1
_atom_type_scat_Cromer_Mann_a2
_atom_type_scat_Cromer_Mann_b2
_atom_type_scat_Cromer_Mann_a3
_atom_type_scat_Cromer_Mann_b3
_atom_type_scat_Cromer_Mann_a4
_atom_type_scat_Cromer_Mann_b4
_atom_type_scat_Cromer_Mann_c
_atom_type_scat_source
'C   ' 0.0033 0.0016 2.3100 20.8439 1.0200 10.2075 1.5886 0.5687 0.8650 51.6512 0.2156 International_Tables_Vol_IV_Table_2.2B
'H   ' 0.0000 0.0000 0.4930 10.5109 0.3229 26.1257 0.1402 3.1424 0.0408 57.7998 0.0030 International_Tables_Vol_IV_Table_2.2B
'Cl  ' 0.1484 0.1585 11.4604 0.0104 7.1964 1.1662 6.2556 18.5194 1.6455 47.7784 -9.5574 International_Tables_Vol_IV_Table_2.2B
'F   ' 0.0171 0.0103 3.5392 10.2825 2.6412 4.2944 1.5170 0.2615 1.0243 26.1476 0.2776 International_Tables_Vol_IV_Table_2.2B
'N   ' 0.0061 0.0033 12.2126 0.0057 3.1322 9.8933 2.0125 28.9975 1.1663 0.5826 -11.5290 International_Tables_Vol_IV_Table_2.2B
'P   ' 0.1023 0.0942 6.4345 1.9067 4.1791 27.1570 1.7800 0.5260 1.4908 68.1645 1.1149 International_Tables_Vol_IV_Table_2.2B
'Rh  ' -1.1178 0.9187 19.2957 0.7515 14.3501 8.2176 4.7343 25.8749 1.2892 98.6062 5.3280 International_Tables_Vol_IV_Table_2.2B

loop_
_geom_angle_atom_site_label_1
_geom_angle_atom_site_label_2
_geom_angle_atom_site_label_3
_geom_angle
_geom_angle_publ_flag
C1 Rh1 C19 95.35(9) yes
C1 Rh1 C37 169.60(9) yes
C19 Rh1 C37 90.14(9) yes
C1 Rh1 C38 151.76(10) yes
C19 Rh1 C38 90.89(9) yes
C37 Rh1 C38 36.42(10) yes
C1 Rh1 C41 88.55(9) yes
C19 Rh1 C41 169.25(9) yes
C37 Rh1 C41 87.63(10) yes
C38 Rh1 C41 81.08(10) yes
C1 Rh1 C42 91.12(9) yes
C19 Rh1 C42 152.82(10) yes
C37 Rh1 C42 80.08(9) yes
C38 Rh1 C42 95.78(10) yes
C41 Rh1 C42 36.56(10) yes
Rh1 C1 N1 128.90(17) yes
Rh1 C1 N2 127.63(17) yes
N1 C1 N2 102.71(19) yes
C1 N1 C2 130.0(2) yes
C1 N1 C10 110.9(2) yes
C2 N1 C10 118.8(2) yes
N1 C2 C3 121.9(2) yes
N1 C2 C7 117.9(2) yes
C3 C2 C7 120.1(2) yes
C2 C3 C4 120.3(2) yes
C2 C3 H31 119.874 no
C4 C3 H31 119.874 no
C3 C4 C5 120.3(2) yes
C3 C4 H41 119.844 no
C5 C4 H41 119.844 no
C4 C5 C6 119.7(2) yes
C4 C5 H51 120.153 no
C6 C5 H51 120.153 no
C5 C6 C7 121.0(2) yes
C5 C6 H61 119.494 no
C7 C6 H61 119.494 no
C2 C7 C6 118.6(2) yes
C2 C7 C8 121.0(2) yes
C6 C7 C8 120.3(2) yes
C7 C8 C9 120.8(2) yes
C7 C8 H81 119.577 no
C9 C8 H81 119.577 no
C8 C9 C10 119.2(2) yes
C8 C9 H91 120.424 no
C10 C9 H91 120.424 no
N1 C10 C9 121.5(2) yes
N1 C10 C11 106.1(2) yes
C9 C10 C11 132.2(2) yes
C10 C11 N2 106.8(2) yes
C10 C11 H111 126.621 no
N2 C11 H111 126.621 no
C1 N2 C11 113.4(2) yes
C1 N2 C12 126.3(2) yes
C11 N2 C12 120.3(2) yes
N2 C12 C13 112.0(2) yes
N2 C12 H121 108.824 no
C13 C12 H121 108.824 no
N2 C12 H122 108.824 no
C13 C12 H122 108.824 no
H121 C12 H122 109.467 no
C12 C13 C14 120.7(2) yes
C12 C13 C18 120.3(2) yes
C14 C13 C18 119.0(3) yes
C13 C14 C15 120.6(3) yes
C13 C14 H141 119.691 no
C15 C14 H141 119.691 no
C14 C15 C16 120.0(3) yes
C14 C15 H151 119.982 no
C16 C15 H151 119.983 no
C15 C16 C17 120.0(3) yes
C15 C16 H161 120.013 no
C17 C16 H161 120.013 no
C16 C17 C18 120.2(3) yes
C16 C17 H171 119.893 no
C18 C17 H171 119.893 no
C13 C18 C17 120.1(3) yes
C13 C18 H181 119.959 no
C17 C18 H181 119.959 no
Rh1 C19 N3 129.84(17) yes
Rh1 C19 N4 126.52(17) yes
N3 C19 N4 103.50(19) yes
C19 N3 C20 129.6(2) yes
C19 N3 C28 110.7(2) yes
C20 N3 C28 119.7(2) yes
N3 C20 C21 121.9(2) yes
N3 C20 C25 118.2(2) yes
C21 C20 C25 119.9(2) yes
C20 C21 C22 120.1(2) yes
C20 C21 H211 119.966 no
C22 C21 H211 119.966 no
C21 C22 C23 120.4(3) yes
C21 C22 H221 119.806 no
C23 C22 H221 119.807 no
C22 C23 C24 119.9(3) yes
C22 C23 H231 120.056 no
C24 C23 H231 120.056 no
C23 C24 C25 121.0(3) yes
C23 C24 H241 119.516 no
C25 C24 H241 119.516 no
C20 C25 C24 118.8(3) yes
C20 C25 C26 120.6(2) yes
C24 C25 C26 120.6(2) yes
C25 C26 C27 120.6(2) yes
C25 C26 H261 119.700 no
C27 C26 H261 119.700 no
C26 C27 C28 119.9(2) yes
C26 C27 H271 120.040 no
C28 C27 H271 120.040 no
N3 C28 C27 121.0(2) yes
N3 C28 C29 106.4(2) yes
C27 C28 C29 132.6(2) yes
C28 C29 N4 106.7(2) yes
C28 C29 H291 126.630 no
N4 C29 H291 126.630 no
C19 N4 C29 112.7(2) yes
C19 N4 C30 125.7(2) yes
C29 N4 C30 121.6(2) yes
N4 C30 C31 113.7(2) yes
N4 C30 H301 108.411 no
C31 C30 H301 108.411 no
N4 C30 H302 108.411 no
C31 C30 H302 108.411 no
H301 C30 H302 109.467 no
C30 C31 C32 122.6(2) yes
C30 C31 C36 118.1(2) yes
C32 C31 C36 119.2(2) yes
C31 C32 C33 120.4(2) yes
C31 C32 H321 119.808 no
C33 C32 H321 119.808 no
C32 C33 C34 119.8(3) yes
C32 C33 H331 120.078 no
C34 C33 H331 120.078 no
C33 C34 C35 119.8(3) yes
C33 C34 H341 120.093 no
C35 C34 H341 120.093 no
C34 C35 C36 120.5(2) yes
C34 C35 H351 119.772 no
C36 C35 H351 119.772 no
C31 C36 C35 120.3(3) yes
C31 C36 H361 119.858 no
C35 C36 H361 119.858 no
Rh1 C37 C38 69.88(14) yes
Rh1 C37 C44 112.52(16) yes
C38 C37 C44 123.4(2) yes
Rh1 C37 H1 106.7(19) no
C38 C37 H1 119.1(19) no
C44 C37 H1 113.9(19) no
Rh1 C38 C37 73.70(14) yes
Rh1 C38 C39 109.46(16) yes
C37 C38 C39 124.2(2) yes
Rh1 C38 H2 103.3(19) no
C37 C38 H2 118.9(19) no
C39 C38 H2 114.3(19) no
C38 C39 C40 114.4(2) yes
C38 C39 H391 108.215 no
C40 C39 H391 108.215 no
C38 C39 H392 108.215 no
C40 C39 H392 108.215 no
H391 C39 H392 109.467 no
C39 C40 C41 113.5(2) yes
C39 C40 H401 108.464 no
C41 C40 H401 108.464 no
C39 C40 H402 108.464 no
C41 C40 H402 108.464 no
H401 C40 H402 109.467 no
Rh1 C41 C40 111.82(16) yes
Rh1 C41 C42 70.29(14) yes
C40 C41 C42 124.9(2) yes
Rh1 C41 H3 103.2(17) no
C40 C41 H3 117.8(17) no
C42 C41 H3 114.6(17) no
Rh1 C42 C41 73.15(14) yes
Rh1 C42 C43 110.66(16) yes
C41 C42 C43 124.6(2) yes
Rh1 C42 H4 103.5(19) no
C41 C42 H4 117.8(19) no
C43 C42 H4 114.7(19) no
C42 C43 C44 113.5(2) yes
C42 C43 H431 108.455 no
C44 C43 H431 108.456 no
C42 C43 H432 108.455 no
C44 C43 H432 108.456 no
H431 C43 H432 109.467 no
C37 C44 C43 112.7(2) yes
C37 C44 H441 108.652 no
C43 C44 H441 108.653 no
C37 C44 H442 108.652 no
C43 C44 H442 108.653 no
H441 C44 H442 109.467 no
F1 P1 F2 179.5(2) yes
F1 P1 F3 90.7(2) yes
F2 P1 F3 89.3(2) yes
F1 P1 F4 90.37(19) yes
F2 P1 F4 89.64(19) yes
F3 P1 F4 178.76(17) yes
F1 P1 F5 89.75(19) yes
F2 P1 F5 89.8(2) yes
F3 P1 F5 92.89(15) yes
F4 P1 F5 87.65(15) yes
F1 P1 F6 90.21(18) yes
F2 P1 F6 90.28(19) yes
F3 P1 F6 87.82(13) yes
F4 P1 F6 91.65(13) yes
F5 P1 F6 179.29(15) yes
Cl1 C45 Cl2 108.4(4) yes
Cl1 C45 H451 109.730 no
Cl2 C45 H451 109.731 no
Cl1 C45 H452 109.729 no
Cl2 C45 H452 109.731 no
H451 C45 H452 109.467 no
Cl3 C46 Cl4 113.9(11) yes
Cl3 C46 H461 108.341 no
Cl4 C46 H461 108.335 no
Cl3 C46 H462 108.349 no
Cl4 C46 H462 108.355 no
H461 C46 H462 109.467 no
Cl5 C47 Cl6 112.0(9) yes
Cl5 C47 H471 108.834 no
Cl6 C47 H471 108.832 no
Cl5 C47 H472 108.835 no
Cl6 C47 H472 108.842 no
H471 C47 H472 109.465 no

loop_
_geom_bond_atom_site_label_1
_geom_bond_atom_site_label_2
_geom_bond_distance
_geom_bond_publ_flag
Rh1 C1 2.087(2) yes
Rh1 C19 2.078(2) yes
Rh1 C37 2.226(2) yes
Rh1 C38 2.178(2) yes
Rh1 C41 2.218(2) yes
Rh1 C42 2.181(2) yes
C1 N1 1.385(3) yes
C1 N2 1.358(3) yes
N1 C2 1.427(3) yes
N1 C10 1.416(3) yes
C2 C3 1.388(3) yes
C2 C7 1.409(3) yes
C3 C4 1.386(4) yes
C3 H31 1.000 no
C4 C5 1.395(4) yes
C4 H41 1.000 no
C5 C6 1.378(4) yes
C5 H51 1.000 no
C6 C7 1.404(4) yes
C6 H61 1.000 no
C7 C8 1.448(3) yes
C8 C9 1.337(4) yes
C8 H81 1.000 no
C9 C10 1.430(4) yes
C9 H91 1.000 no
C10 C11 1.351(4) yes
C11 N2 1.378(3) yes
C11 H111 1.000 no
N2 C12 1.476(3) yes
C12 C13 1.514(4) yes
C12 H121 1.000 no
C12 H122 1.000 no
C13 C14 1.392(4) yes
C13 C18 1.395(4) yes
C14 C15 1.392(4) yes
C14 H141 1.000 no
C15 C16 1.380(5) yes
C15 H151 1.000 no
C16 C17 1.387(5) yes
C16 H161 1.000 no
C17 C18 1.394(4) yes
C17 H171 1.000 no
C18 H181 1.000 no
C19 N3 1.378(3) yes
C19 N4 1.355(3) yes
N3 C20 1.428(3) yes
N3 C28 1.408(3) yes
C20 C21 1.391(4) yes
C20 C25 1.410(4) yes
C21 C22 1.390(4) yes
C21 H211 1.000 no
C22 C23 1.391(4) yes
C22 H221 1.000 no
C23 C24 1.375(4) yes
C23 H231 1.000 no
C24 C25 1.404(4) yes
C24 H241 1.000 no
C25 C26 1.450(4) yes
C26 C27 1.339(4) yes
C26 H261 1.000 no
C27 C28 1.429(4) yes
C27 H271 1.000 no
C28 C29 1.352(4) yes
C29 N4 1.379(3) yes
C29 H291 1.000 no
N4 C30 1.460(3) yes
C30 C31 1.514(4) yes
C30 H301 1.000 no
C30 H302 1.000 no
C31 C32 1.390(4) yes
C31 C36 1.397(4) yes
C32 C33 1.396(4) yes
C32 H321 1.000 no
C33 C34 1.389(4) yes
C33 H331 1.000 no
C34 C35 1.386(4) yes
C34 H341 1.000 no
C35 C36 1.383(4) yes
C35 H351 1.000 no
C36 H361 1.000 no
C37 C38 1.377(4) yes
C37 C44 1.518(4) yes
C37 H1 0.95(3) no
C38 C39 1.511(4) yes
C38 H2 0.93(3) no
C39 C40 1.542(4) yes
C39 H391 1.000 no
C39 H392 1.000 no
C40 C41 1.519(4) yes
C40 H401 1.000 no
C40 H402 1.000 no
C41 C42 1.380(4) yes
C41 H3 0.98(3) no
C42 C43 1.507(4) yes
C42 H4 0.94(3) no
C43 C44 1.539(4) yes
C43 H431 1.000 no
C43 H432 1.000 no
C44 H441 1.000 no
C44 H442 1.000 no
P1 F1 1.556(2) yes
P1 F2 1.560(2) yes
P1 F3 1.574(2) yes
P1 F4 1.581(2) yes
P1 F5 1.572(2) yes
P1 F6 1.581(2) yes
C45 Cl1 1.759(10) yes
C45 Cl2 1.778(11) yes
C45 H451 1.000 no
C45 H452 1.000 no
C46 Cl3 1.782(18) yes
C46 Cl4 1.768(17) yes
C46 H461 1.000 no
C46 H462 1.000 no
C47 Cl5 1.780(16) yes
C47 Cl6 1.766(16) yes
C47 H471 1.000 no
C47 H472 1.000 no
